data_4002466
loop_
_publ_author_name
'Collado, J.A.'
'Frontera, C.'
'Garcia-Munoz, J.L.'
'Ritter, C.'
'Aranda, M.A.G.'
'Brunelli, M.'

_publ_section_title
;
 Room temperature structural and microstructural study for the
 magneto-conducting La5/8-x Prx Ca3/8 Mn O3 (0 <= x <= 5/8) series
;
_journal_name_full 'Chemistry of Materials (1,1989-)'
_journal_page_first 167
_journal_page_last 174
_journal_volume 15
_journal_year 2003
_chemical_formula_sum 'Ca0.375 La0.425 Mn O3 Pr0.2'
_chemical_name_systematic '(La0.425 Pr0.2 Ca0.375) (Mn O3)'
_space_group_IT_number 62
_symmetry_space_group_name_Hall '-P 2ac 2n'
_symmetry_space_group_name_H-M 'P n m a'
_cell_angle_alpha 90
_cell_angle_beta 90
_cell_angle_gamma 90
_cell_formula_units_Z 4
_cell_length_a 5.44301
_cell_length_b 7.68546
_cell_length_c 5.449
_cell_volume 227.943
_citation_journal_id_ASTM CMATEX
_cod_data_source_file Collado_CMATEX_2003_1807.cif
_cod_data_source_block Ca0.375La0.425Mn1O3Pr0.2
_cod_original_cell_volume 227.9427
_cod_original_formula_sum 'Ca0.375 La0.425 Mn1 O3 Pr0.2'
_cod_database_code 4002466

loop_
_symmetry_equiv_pos_as_xyz
x,y,z
-x+1/2,-y,z+1/2
x+1/2,-y+1/2,-z+1/2
-x,y+1/2,-z
-x,-y,-z
x-1/2,y,-z-1/2
-x-1/2,y-1/2,z-1/2
x,-y-1/2,z

loop_
_atom_site_label
_atom_site_type_symbol
_atom_site_fract_x
_atom_site_fract_y
_atom_site_fract_z
_atom_site_occupancy
_atom_site_U_iso_or_equiv
O2 O-2 0.72 -0.0339 0.2786 1 0.0
Mn1 Mn+3 0 0 0.5 1 0.0
Pr1 Pr+3 0.0226 0.25 -0.0037 0.2 0.0
La1 La+3 0.0226 0.25 -0.0037 0.425 0.0
Ca1 Ca+2 0.0226 0.25 -0.0037 0.375 0.0
O1 O-2 -0.0093 0.25 0.4366 1 0.0
